data_7108556
loop_
_publ_author_name
'Song Dang'
'Jian-Han Zhang'
'Zhong-Ming Sun'
'Hongjie Zhang'

_publ_section_title
;
 Luminescent lanthanide metal-organic frameworks with a large SHG response
;
_journal_name_full Chem.Commun.
_journal_page_first 11139
_journal_paper_doi 10.1039/c2cc35432b
_journal_volume 48
_journal_year 2012
_chemical_formula_sum 'C58 H54 Eu2 N2 O21'
_chemical_formula_weight 1418.95
_chemical_name_systematic
;
?
;
_space_group_IT_number 5
_symmetry_cell_setting monoclinic
_symmetry_space_group_name_Hall 'C 2y'
_symmetry_space_group_name_H-M 'C 1 2 1'
_atom_sites_solution_hydrogens geom
_atom_sites_solution_primary direct
_atom_sites_solution_secondary difmap
_audit_creation_method SHELXL-97
_cell_angle_alpha 90.00
_cell_angle_beta 104.454(2)
_cell_angle_gamma 90.00
_cell_formula_units_Z 2
_cell_length_a 32.789(3)
_cell_length_b 7.1091(7)
_cell_length_c 14.5399(15)
_cell_measurement_temperature 273(2)
_cell_volume 3282.0(6)
_computing_cell_refinement 'Bruker SMART'
_computing_data_collection 'Bruker SMART'
_computing_data_reduction 'Bruker SMART'
_computing_molecular_graphics 'Bruker SHELXTL'
_computing_publication_material 'Bruker SHELXTL'
_computing_structure_refinement 'SHELXL-97 (Sheldrick, 1997)'
_computing_structure_solution 'SHELXS-97 (Sheldrick, 1990)'
_diffrn_ambient_temperature 273(2)
_diffrn_measured_fraction_theta_full 0.992
_diffrn_measured_fraction_theta_max 0.992
_diffrn_radiation_monochromator graphite
_diffrn_radiation_source 'fine-focus sealed tube'
_diffrn_radiation_type MoK\a
_diffrn_radiation_wavelength 0.71073
_diffrn_reflns_av_R_equivalents 0.0390
_diffrn_reflns_av_sigmaI/netI 0.0628
_diffrn_reflns_limit_h_max 40
_diffrn_reflns_limit_h_min -39
_diffrn_reflns_limit_k_max 6
_diffrn_reflns_limit_k_min -8
_diffrn_reflns_limit_l_max 17
_diffrn_reflns_limit_l_min -17
_diffrn_reflns_number 9102
_diffrn_reflns_theta_full 26.08
_diffrn_reflns_theta_max 26.08
_diffrn_reflns_theta_min 1.28
_exptl_absorpt_coefficient_mu 1.964
_exptl_absorpt_correction_T_max 0.7453
_exptl_absorpt_correction_T_min 0.6196
_exptl_crystal_colour colorless
_exptl_crystal_density_diffrn 1.436
_exptl_crystal_density_method 'not measured'
_exptl_crystal_description block
_exptl_crystal_F_000 1420
_exptl_crystal_size_max 0.13
_exptl_crystal_size_mid 0.11
_exptl_crystal_size_min 0.10
_refine_diff_density_max 1.290
_refine_diff_density_min -0.939
_refine_diff_density_rms 0.229
_refine_ls_abs_structure_details 'Flack H D (1983), Acta Cryst. A39, 876-881'
_refine_ls_abs_structure_Flack 0.59(3)
_refine_ls_extinction_method none
_refine_ls_goodness_of_fit_ref 1.219
_refine_ls_hydrogen_treatment constr
_refine_ls_matrix_type full
_refine_ls_number_parameters 375
_refine_ls_number_reflns 4624
_refine_ls_number_restraints 1
_refine_ls_restrained_S_all 1.218
_refine_ls_R_factor_all 0.0549
_refine_ls_R_factor_gt 0.0449
_refine_ls_shift/su_max 0.058
_refine_ls_shift/su_mean 0.003
_refine_ls_structure_factor_coef Fsqd
_refine_ls_weighting_details 'calc w=1/[\s^2^(Fo^2^)+(0.0641P)^2^+0.0000P] where P=(Fo^2^+2Fc^2^)/3'
_refine_ls_weighting_scheme calc
_refine_ls_wR_factor_gt 0.1123
_refine_ls_wR_factor_ref 0.1287
_reflns_number_gt 4081
_reflns_number_total 4624
_reflns_threshold_expression >2sigma(I)
_cod_data_source_file c2cc35432b.txt
_cod_data_source_block EuL
_cod_original_cell_volume 3281.9(6)
_cod_original_sg_symbol_H-M C2
_cod_database_code 7108556

loop_
_symmetry_equiv_pos_as_xyz
'x, y, z'
'-x, y, -z'
'x+1/2, y+1/2, z'
'-x+1/2, y+1/2, -z'

loop_
_atom_site_label
_atom_site_type_symbol
_atom_site_fract_x
_atom_site_fract_y
_atom_site_fract_z
_atom_site_U_iso_or_equiv
_atom_site_adp_type
_atom_site_occupancy
_atom_site_symmetry_multiplicity
_atom_site_calc_flag
_atom_site_refinement_flags
Eu1 Eu 0.748719(11) 1.25779(13) 0.03118(2) 0.02592(14) Uani 1 1 d .
N1 N 0.4465(7) 0.031(5) 0.9060(14) 0.147(10) Uani 1 1 d .
O1 O 0.3024(2) 0.5287(12) 0.0405(5) 0.0407(19) Uani 1 1 d .
O2 O 0.32742(18) 0.253(2) 0.0333(5) 0.0531(18) Uani 1 1 d .
O3 O 0.7176(3) 1.1829(12) 0.1593(6) 0.056(2) Uani 1 1 d .
O4 O 0.7202(2) 0.9392(11) 0.0664(5) 0.0376(17) Uani 1 1 d .
O5 O 0.7356(2) 0.0665(11) 0.8889(4) 0.0317(16) Uani 1 1 d .
O6 O 0.6981(3) -0.1742(11) 0.8234(5) 0.047(2) Uani 1 1 d .
O7 O 0.6037(3) 0.6076(13) 0.3180(6) 0.049(2) Uani 1 1 d .
O8 O 0.6092(2) 0.4796(12) 0.5445(5) 0.046(2) Uani 1 1 d .
O9 O 0.4936(2) 0.6210(12) 0.2793(6) 0.051(2) Uani 1 1 d .
O10 O 0.5000 0.5774(17) 0.5000 0.044(3) Uani 1 2 d S
O11 O 0.4735(6) 0.071(3) 0.7840(13) 0.148(7) Uani 1 1 d .
C1 C 0.5532(3) 0.5688(16) 0.4131(7) 0.031(2) Uani 1 1 d .
C2 C 0.5302(3) 0.6878(16) 0.4715(8) 0.040(3) Uani 1 1 d .
H2A H 0.5502 0.7372 0.5270 0.047 Uiso 1 1 calc R
H2B H 0.5165 0.7932 0.4338 0.047 Uiso 1 1 calc R
C3 C 0.5762(3) 0.4072(16) 0.4691(7) 0.035(2) Uani 1 1 d .
H3A H 0.5569 0.3329 0.4950 0.042 Uiso 1 1 calc R
H3B H 0.5879 0.3270 0.4282 0.042 Uiso 1 1 calc R
C4 C 0.5824(3) 0.7063(16) 0.3797(7) 0.038(3) Uani 1 1 d .
H4A H 0.5661 0.8099 0.3456 0.045 Uiso 1 1 calc R
H4B H 0.6029 0.7571 0.4340 0.045 Uiso 1 1 calc R
C5 C 0.5209(3) 0.4793(17) 0.3299(7) 0.038(3) Uani 1 1 d .
H5A H 0.5353 0.4172 0.2876 0.046 Uiso 1 1 calc R
H5B H 0.5046 0.3857 0.3536 0.046 Uiso 1 1 calc R
C6 C 0.6291(4) 0.7123(16) 0.2777(9) 0.042(4) Uani 1 1 d .
C7 C 0.6373(5) 0.899(2) 0.2966(10) 0.057(4) Uani 1 1 d .
H7A H 0.6257 0.9615 0.3402 0.069 Uiso 1 1 calc R
C8 C 0.6634(4) 0.993(2) 0.2493(10) 0.055(3) Uani 1 1 d .
H8A H 0.6690 1.1200 0.2623 0.066 Uiso 1 1 calc R
C9 C 0.6811(4) 0.907(2) 0.1846(9) 0.043(3) Uani 1 1 d .
C10 C 0.6738(5) 0.715(3) 0.1684(10) 0.066(6) Uani 1 1 d .
H10A H 0.6864 0.6510 0.1272 0.079 Uiso 1 1 calc R
C11 C 0.6472(4) 0.621(2) 0.2150(10) 0.057(3) Uani 1 1 d .
H11A H 0.6417 0.4937 0.2030 0.068 Uiso 1 1 calc R
C12 C 0.4558(3) 0.5662(18) 0.2228(8) 0.040(3) Uani 1 1 d .
C13 C 0.4261(3) 0.7035(16) 0.1932(8) 0.045(3) Uani 1 1 d .
H13A H 0.4328 0.8282 0.2098 0.054 Uiso 1 1 calc R
C14 C 0.3862(3) 0.6586(17) 0.1386(8) 0.045(3) Uani 1 1 d .
H14A H 0.3660 0.7523 0.1195 0.055 Uiso 1 1 calc R
C15 C 0.3765(3) 0.4727(17) 0.1129(7) 0.038(3) Uani 1 1 d .
C16 C 0.4061(3) 0.3370(18) 0.1429(8) 0.045(3) Uani 1 1 d .
H16A H 0.3994 0.2120 0.1273 0.054 Uiso 1 1 calc R
C17 C 0.4466(3) 0.3831(19) 0.1971(9) 0.052(3) Uani 1 1 d .
H17A H 0.4670 0.2901 0.2154 0.062 Uiso 1 1 calc R
C18 C 0.3334(3) 0.4143(16) 0.0588(7) 0.032(2) Uani 1 1 d .
C19 C 0.6308(5) 0.349(3) 0.6084(12) 0.042(4) Uani 1 1 d .
C20 C 0.6230(6) 0.160(3) 0.6091(12) 0.050(5) Uani 1 1 d .
H20A H 0.6016 0.1069 0.5621 0.060 Uiso 1 1 calc R
C21 C 0.6472(4) 0.048(2) 0.6800(9) 0.046(4) Uani 1 1 d .
H21A H 0.6403 -0.0784 0.6835 0.055 Uiso 1 1 calc R
C22 C 0.6812(4) 0.1217(18) 0.7454(9) 0.033(3) Uani 1 1 d .
C23 C 0.6898(4) 0.3097(17) 0.7442(9) 0.039(4) Uani 1 1 d .
H23A H 0.7120 0.3612 0.7900 0.047 Uiso 1 1 calc R
C24 C 0.6652(4) 0.4237(18) 0.6743(9) 0.041(3) Uani 1 1 d .
H24A H 0.6717 0.5505 0.6717 0.049 Uiso 1 1 calc R
C25 C 0.7060(3) -0.0040(15) 0.8229(7) 0.032(2) Uani 1 1 d .
C26 C 0.4426(16) 0.268(9) 0.907(3) 0.30(3) Uani 1 1 d .
H26A H 0.4531 0.3192 0.8559 0.451 Uiso 1 1 calc R
H26B H 0.4588 0.3159 0.9662 0.451 Uiso 1 1 calc R
H26C H 0.4136 0.3030 0.8978 0.451 Uiso 1 1 calc R
C27 C 0.4360(11) -0.092(7) 0.9688(18) 0.28(3) Uani 1 1 d .
H27A H 0.4441 -0.2170 0.9557 0.420 Uiso 1 1 calc R
H27B H 0.4062 -0.0877 0.9622 0.420 Uiso 1 1 calc R
H27C H 0.4505 -0.0575 1.0324 0.420 Uiso 1 1 calc R
C28 C 0.4636(8) -0.030(4) 0.8392(16) 0.120(9) Uani 1 1 d .
H28A H 0.4681 -0.1584 0.8351 0.144 Uiso 1 1 calc R
C29 C 0.7080(3) 1.0139(17) 0.1352(8) 0.039(3) Uani 1 1 d .

loop_
_atom_site_aniso_label
_atom_site_aniso_U_11
_atom_site_aniso_U_22
_atom_site_aniso_U_33
_atom_site_aniso_U_23
_atom_site_aniso_U_13
_atom_site_aniso_U_12
Eu1 0.0218(2) 0.0289(2) 0.0251(2) -0.0003(4) 0.00226(13) -0.0015(4)
N1 0.118(16) 0.23(3) 0.086(13) -0.004(15) 0.017(12) -0.062(18)
O1 0.030(4) 0.049(5) 0.039(4) -0.006(4) 0.001(3) 0.003(3)
O2 0.027(3) 0.050(5) 0.076(5) -0.007(9) 0.002(3) 0.007(8)
O3 0.076(6) 0.053(6) 0.048(5) -0.016(4) 0.035(4) -0.025(4)
O4 0.042(4) 0.038(4) 0.040(4) 0.003(3) 0.024(3) 0.006(3)
O5 0.026(3) 0.039(4) 0.025(3) -0.001(3) -0.003(3) -0.004(3)
O6 0.048(5) 0.037(5) 0.043(4) 0.003(3) -0.011(4) -0.002(3)
O7 0.047(5) 0.056(6) 0.057(5) 0.006(4) 0.035(4) -0.005(4)
O8 0.044(5) 0.047(5) 0.035(4) 0.002(4) -0.013(3) 0.002(4)
O9 0.027(4) 0.054(6) 0.060(5) 0.016(4) -0.011(4) -0.010(4)
O10 0.041(6) 0.045(7) 0.055(7) 0.000 0.030(5) 0.000
O11 0.166(17) 0.136(15) 0.158(15) -0.008(13) 0.069(13) -0.057(13)
C1 0.020(5) 0.045(6) 0.027(5) 0.007(4) 0.005(4) 0.004(4)
C2 0.031(5) 0.049(7) 0.041(6) 0.000(4) 0.013(4) -0.009(4)
C3 0.028(5) 0.041(6) 0.034(5) 0.007(5) 0.002(4) 0.001(5)
C4 0.029(5) 0.052(10) 0.036(5) 0.009(5) 0.016(4) 0.004(4)
C5 0.026(5) 0.050(7) 0.037(6) 0.012(5) 0.005(4) 0.004(5)
C6 0.049(6) 0.036(11) 0.051(7) 0.005(5) 0.030(5) -0.003(5)
C7 0.070(9) 0.061(10) 0.056(8) 0.003(8) 0.045(7) 0.006(8)
C8 0.061(8) 0.048(8) 0.073(9) -0.009(7) 0.048(7) -0.006(7)
C9 0.041(6) 0.049(8) 0.045(7) -0.007(6) 0.023(5) -0.009(6)
C10 0.063(8) 0.09(2) 0.054(7) -0.009(9) 0.038(6) -0.018(10)
C11 0.059(8) 0.037(7) 0.079(10) -0.003(7) 0.024(7) -0.011(6)
C12 0.022(5) 0.051(7) 0.040(6) 0.009(5) -0.006(4) -0.007(5)
C13 0.034(5) 0.034(8) 0.058(7) 0.001(5) -0.006(5) -0.002(4)
C14 0.030(6) 0.043(7) 0.057(7) 0.010(6) -0.002(5) 0.005(5)
C15 0.026(5) 0.046(7) 0.040(6) 0.007(5) 0.004(4) -0.002(5)
C16 0.028(5) 0.040(6) 0.060(7) -0.005(5) -0.003(5) -0.001(5)
C17 0.025(6) 0.051(8) 0.069(8) -0.003(6) -0.009(5) 0.014(5)
C18 0.024(5) 0.034(6) 0.036(6) 0.002(5) 0.005(4) 0.006(4)
C19 0.032(7) 0.051(10) 0.034(8) 0.014(7) -0.008(6) -0.004(6)
C20 0.059(10) 0.046(10) 0.031(8) 0.009(7) -0.016(7) -0.012(8)
C21 0.055(8) 0.035(7) 0.036(7) 0.007(5) -0.009(6) -0.017(6)
C22 0.029(6) 0.035(7) 0.031(6) -0.007(5) -0.003(5) 0.006(5)
C23 0.041(7) 0.037(10) 0.029(6) 0.008(5) -0.010(5) -0.003(5)
C24 0.043(7) 0.027(7) 0.047(8) -0.001(5) 0.001(6) -0.005(6)
C25 0.031(5) 0.035(6) 0.028(5) 0.000(4) 0.002(4) 0.000(5)
C26 0.39(7) 0.27(6) 0.23(4) 0.00(6) 0.06(4) 0.22(6)
C27 0.20(3) 0.51(9) 0.096(17) 0.10(3) -0.022(19) -0.19(4)
C28 0.125(19) 0.16(2) 0.091(15) -0.018(16) 0.053(14) -0.058(17)
C29 0.031(6) 0.049(7) 0.040(6) 0.007(5) 0.016(5) -0.003(5)

loop_
_atom_type_symbol
_atom_type_description
_atom_type_scat_dispersion_real
_atom_type_scat_dispersion_imag
_atom_type_scat_source
C C 0.0033 0.0016 'International Tables Vol C Tables 4.2.6.8 and 6.1.1.4'
H H 0.0000 0.0000 'International Tables Vol C Tables 4.2.6.8 and 6.1.1.4'
N N 0.0061 0.0033 'International Tables Vol C Tables 4.2.6.8 and 6.1.1.4'
O O 0.0106 0.0060 'International Tables Vol C Tables 4.2.6.8 and 6.1.1.4'
Eu Eu -0.1578 3.6682 'International Tables Vol C Tables 4.2.6.8 and 6.1.1.4'

loop_
_geom_angle_atom_site_label_1
_geom_angle_atom_site_label_2
_geom_angle_atom_site_label_3
_geom_angle
_geom_angle_site_symmetry_1
_geom_angle_site_symmetry_3
O4 Eu1 O1 89.0(3) 4_655 3
O4 Eu1 O3 158.6(3) 4_655 .
O1 Eu1 O3 104.9(3) 3 .
O4 Eu1 O5 78.6(2) 4_655 1_564
O1 Eu1 O5 68.6(2) 3 1_564
O3 Eu1 O5 121.3(3) . 1_564
O4 Eu1 O2 109.5(3) 4_655 2_665
O1 Eu1 O2 133.3(4) 3 2_665
O3 Eu1 O2 72.7(3) . 2_665
O5 Eu1 O2 73.6(3) 1_564 2_665
O4 Eu1 O6 95.2(3) 4_655 4_666
O1 Eu1 O6 74.1(3) 3 4_666
O3 Eu1 O6 73.8(3) . 4_666
O5 Eu1 O6 142.2(3) 1_564 4_666
O2 Eu1 O6 141.4(3) 2_665 4_666
O4 Eu1 O5 74.0(3) 4_655 4_666
O1 Eu1 O5 121.1(2) 3 4_666
O3 Eu1 O5 84.9(3) . 4_666
O5 Eu1 O5 150.4(2) 1_564 4_666
O2 Eu1 O5 105.4(4) 2_665 4_666
O6 Eu1 O5 52.8(2) 4_666 4_666
O4 Eu1 O4 148.4(2) 4_655 .
O1 Eu1 O4 71.6(2) 3 .
O3 Eu1 O4 53.0(2) . .
O5 Eu1 O4 71.2(2) 1_564 .
O2 Eu1 O4 71.0(4) 2_665 .
O6 Eu1 O4 102.8(3) 4_666 .
O5 Eu1 O4 137.4(2) 4_666 .
O4 Eu1 O1 71.5(3) 4_655 2_665
O1 Eu1 O1 157.88(7) 3 2_665
O3 Eu1 O1 96.8(3) . 2_665
O5 Eu1 O1 96.6(2) 1_564 2_665
O2 Eu1 O1 50.1(4) 2_665 2_665
O6 Eu1 O1 116.9(3) 4_666 2_665
O5 Eu1 O1 64.4(2) 4_666 2_665
O4 Eu1 O1 120.4(2) . 2_665
O4 Eu1 C25 84.1(3) 4_655 4_666
O1 Eu1 C25 97.2(3) 3 4_666
O3 Eu1 C25 78.2(3) . 4_666
O5 Eu1 C25 157.6(3) 1_564 4_666
O2 Eu1 C25 126.3(4) 2_665 4_666
O6 Eu1 C25 25.8(3) 4_666 4_666
O5 Eu1 C25 27.0(2) 4_666 4_666
O4 Eu1 C25 122.1(3) . 4_666
O1 Eu1 C25 91.3(3) 2_665 4_666
O4 Eu1 C29 174.6(3) 4_655 .
O1 Eu1 C29 89.5(3) 3 .
O3 Eu1 C29 26.3(3) . .
O5 Eu1 C29 96.0(3) 1_564 .
O2 Eu1 C29 68.0(4) 2_665 .
O6 Eu1 C29 89.4(3) 4_666 .
O5 Eu1 C29 111.2(3) 4_666 .
O4 Eu1 C29 26.8(3) . .
O1 Eu1 C29 108.9(3) 2_665 .
C25 Eu1 C29 101.2(3) 4_666 .
O4 Eu1 C18 90.7(3) 4_655 2_665
O1 Eu1 C18 151.4(3) 3 2_665
O3 Eu1 C18 84.7(3) . 2_665
O5 Eu1 C18 83.3(3) 1_564 2_665
O2 Eu1 C18 24.0(4) 2_665 2_665
O6 Eu1 C18 134.3(3) 4_666 2_665
O5 Eu1 C18 86.1(3) 4_666 2_665
O4 Eu1 C18 94.9(3) . 2_665
O1 Eu1 C18 26.1(3) 2_665 2_665
C25 Eu1 C18 111.2(3) 4_666 2_665
C29 Eu1 C18 88.1(3) . 2_665
C28 N1 C27 120(4) . .
C28 N1 C26 112(3) . .
C27 N1 C26 127(3) . .
C18 O1 Eu1 171.1(7) . 3_445
C18 O1 Eu1 90.7(6) . 2_645
Eu1 O1 Eu1 95.2(2) 3_445 2_645
C18 O2 Eu1 100.4(8) . 2_645
C29 O3 Eu1 96.9(6) . .
C29 O4 Eu1 166.6(7) . 4_645
C29 O4 Eu1 89.5(7) . .
Eu1 O4 Eu1 97.5(2) 4_645 .
C25 O5 Eu1 142.9(7) . 1_546
C25 O5 Eu1 92.0(6) . 4_636
Eu1 O5 Eu1 97.2(2) 1_546 4_636
C25 O6 Eu1 95.3(6) . 4_636
C6 O7 C4 116.5(9) . .
C19 O8 C3 116.0(11) . .
C12 O9 C5 118.0(9) . .
C2 O10 C2 112.1(12) 2_656 .
C3 C1 C2 112.0(8) . .
C3 C1 C4 113.2(8) . .
C2 C1 C4 105.0(9) . .
C3 C1 C5 105.4(9) . .
C2 C1 C5 109.2(8) . .
C4 C1 C5 112.2(8) . .
O10 C2 C1 109.7(9) . .
O8 C3 C1 108.8(9) . .
O7 C4 C1 108.9(9) . .
O9 C5 C1 109.6(9) . .
C11 C6 C7 119.9(12) . .
C11 C6 O7 116.2(11) . .
C7 C6 O7 123.8(12) . .
C6 C7 C8 118.7(13) . .
C9 C8 C7 122.7(14) . .
C8 C9 C10 118.0(13) . .
C8 C9 C29 120.6(13) . .
C10 C9 C29 121.3(13) . .
C9 C10 C11 119.3(15) . .
C6 C11 C10 121.2(14) . .
O9 C12 C17 122.8(10) . .
O9 C12 C13 117.0(11) . .
C17 C12 C13 120.2(9) . .
C12 C13 C14 120.7(10) . .
C15 C14 C13 119.5(10) . .
C16 C15 C14 119.5(10) . .
C16 C15 C18 118.5(10) . .
C14 C15 C18 121.9(10) . .
C15 C16 C17 120.9(11) . .
C12 C17 C16 119.3(11) . .
O2 C18 O1 118.7(9) . .
O2 C18 C15 119.2(9) . .
O1 C18 C15 122.1(10) . .
O2 C18 Eu1 55.6(5) . 2_645
O1 C18 Eu1 63.2(5) . 2_645
C15 C18 Eu1 172.7(8) . 2_645
C20 C19 O8 127.0(17) . .
C20 C19 C24 119.4(16) . .
O8 C19 C24 113.6(15) . .
C19 C20 C21 119.9(17) . .
C22 C21 C20 120.7(14) . .
C23 C22 C21 119.8(14) . .
C23 C22 C25 121.0(12) . .
C21 C22 C25 118.9(11) . .
C22 C23 C24 119.8(14) . .
C19 C24 C23 120.3(13) . .
O6 C25 O5 119.9(9) . .
O6 C25 C22 120.6(9) . .
O5 C25 C22 119.6(10) . .
O6 C25 Eu1 58.8(5) . 4_636
O5 C25 Eu1 61.1(5) . 4_636
C22 C25 Eu1 179.1(8) . 4_636
O11 C28 N1 123(3) . .
O3 C29 O4 120.2(10) . .
O3 C29 C9 119.4(10) . .
O4 C29 C9 120.4(11) . .
O3 C29 Eu1 56.8(5) . .
O4 C29 Eu1 63.7(6) . .
C9 C29 Eu1 171.1(9) . .

loop_
_geom_bond_atom_site_label_1
_geom_bond_atom_site_label_2
_geom_bond_distance
_geom_bond_site_symmetry_2
Eu1 O4 2.332(7) 4_655
Eu1 O1 2.377(8) 3
Eu1 O3 2.397(8) .
Eu1 O5 2.423(7) 1_564
Eu1 O2 2.438(6) 2_665
Eu1 O6 2.430(7) 4_666
Eu1 O5 2.476(7) 4_666
Eu1 O4 2.551(8) .
Eu1 O1 2.595(8) 2_665
Eu1 C25 2.828(10) 4_666
Eu1 C29 2.844(11) .
Eu1 C18 2.907(10) 2_665
N1 C28 1.31(3) .
N1 C27 1.37(3) .
N1 C26 1.69(7) .
O1 C18 1.278(12) .
O1 Eu1 2.377(8) 3_445
O1 Eu1 2.595(8) 2_645
O2 C18 1.204(19) .
O2 Eu1 2.438(6) 2_645
O3 C29 1.269(14) .
O4 C29 1.282(13) .
O4 Eu1 2.332(7) 4_645
O5 C25 1.283(11) .
O5 Eu1 2.423(7) 1_546
O5 Eu1 2.476(7) 4_636
O6 C25 1.238(13) .
O6 Eu1 2.430(7) 4_636
O7 C6 1.354(13) .
O7 C4 1.449(13) .
O8 C19 1.378(18) .
O8 C3 1.430(11) .
O9 C12 1.362(12) .
O9 C5 1.424(13) .
O10 C2 1.404(12) 2_656
O10 C2 1.404(12) .
O11 C28 1.18(3) .
C1 C3 1.498(14) .
C1 C2 1.525(14) .
C1 C4 1.529(14) .
C1 C5 1.534(14) .
C6 C11 1.369(18) .
C6 C7 1.37(2) .
C7 C8 1.398(18) .
C8 C9 1.367(17) .
C9 C10 1.39(3) .
C9 C29 1.478(16) .
C10 C11 1.403(19) .
C12 C17 1.367(18) .
C12 C13 1.369(15) .
C13 C14 1.389(14) .
C14 C15 1.388(17) .
C15 C16 1.361(16) .
C15 C18 1.494(14) .
C16 C17 1.403(15) .
C18 Eu1 2.907(10) 2_645
C19 C20 1.368(15) .
C19 C24 1.390(19) .
C20 C21 1.38(2) .
C21 C22 1.378(16) .
C22 C23 1.367(19) .
C22 C25 1.507(16) .
C23 C24 1.390(17) .
C25 Eu1 2.828(10) 4_636
